data_4022460
loop_
_publ_author_name
'Yoshito Terao'
'Hiroyuki Wakui'
'Michiyo Nomoto'
'Tetsuya Satoh'
'Masahiro Miura'
'Masakatsu Nomura'

_publ_section_title
;
 Palladium-Catalyzed Arylation of \a,\a-Disubstituted
 Arylmethanols via Cleavage of a C-C or a C-H Bond To Give Biaryls
;
_journal_name_full 'Journal of Organic Chemistry'
_journal_page_first 5236
_journal_page_last 5243
_journal_paper_doi 10.1021/jo0344034
_journal_volume 68
_journal_year 2003
_chemical_formula_moiety 'C29 H28 O '
_chemical_formula_sum 'C29 H28 O'
_chemical_formula_weight 392.54
_space_group_IT_number 2
_symmetry_cell_setting triclinic
_symmetry_Int_Tables_number 2
_symmetry_space_group_name_Hall '-P 1'
_symmetry_space_group_name_H-M 'P -1'
_audit_creation_date 'Mon Feb 17 01:46:16 2003'
_audit_creation_method 'by teXsan'
_cell_angle_alpha 66.96(4)
_cell_angle_beta 68.77(5)
_cell_angle_gamma 83.88(6)
_cell_formula_units_Z 2
_cell_length_a 10.222(10)
_cell_length_b 10.812(9)
_cell_length_c 12.050(9)
_cell_measurement_reflns_used 2698
_cell_measurement_temperature 293.2
_cell_measurement_theta_max 27.5
_cell_measurement_theta_min 3.5
_cell_volume 1141(1)
_computing_cell_refinement CRYSTALCLEAR
_computing_data_collection CRYSTALCLEAR
_computing_data_reduction 'teXsan Ver. 1.11'
_computing_publication_material 'teXsan Ver. 1.11'
_computing_structure_refinement 'teXsan Ver. 1.10'
_computing_structure_solution SIR92
_diffrn_detector_area_resol_mean 14.62
_diffrn_measured_fraction_theta_full 0.9409
_diffrn_measured_fraction_theta_max 0.9409
_diffrn_measurement_device_type 'Rigaku/MSC Mercury CCD'
_diffrn_measurement_method \w
_diffrn_radiation_type 'Mo K\a'
_diffrn_radiation_wavelength 0.7107
_diffrn_reflns_av_R_equivalents 0.077
_diffrn_reflns_limit_h_max 13
_diffrn_reflns_limit_h_min -13
_diffrn_reflns_limit_k_max 14
_diffrn_reflns_limit_k_min -11
_diffrn_reflns_limit_l_max 13
_diffrn_reflns_limit_l_min -15
_diffrn_reflns_number 340
_diffrn_reflns_theta_full 27.48
_diffrn_reflns_theta_max 27.48
_exptl_absorpt_coefficient_mu 0.067
_exptl_absorpt_correction_type none
_exptl_crystal_colour Colorless
_exptl_crystal_density_diffrn 1.142
_exptl_crystal_density_method 'not measured'
_exptl_crystal_description Prism
_exptl_crystal_size_max 0.200
_exptl_crystal_size_mid 0.200
_exptl_crystal_size_min 0.200
_refine_diff_density_max 0.31
_refine_diff_density_min -0.28
_refine_ls_extinction_method none
_refine_ls_goodness_of_fit_ref 1.671
_refine_ls_hydrogen_treatment refxyz
_refine_ls_number_parameters 355
_refine_ls_number_reflns 4932
_refine_ls_R_factor_gt 0.0795
_refine_ls_shift/su_max 0.0408
_refine_ls_structure_factor_coef Fsqd
_refine_ls_weighting_details 'w = 1/[\s^2^(Fo^2^) + (0.05000(Max(Fo^2^,0) + 2Fc^2^)/3)^2^]'
_refine_ls_weighting_scheme calc
_refine_ls_wR_factor_ref 0.1859
_reflns_number_gt 3128
_reflns_number_total 4932
_reflns_threshold_expression F^2^>2.0\s(F^2^)
_cod_data_source_file jo0344034rom20030328_021924.cif
_cod_data_source_block '_wakui4'
_cod_original_sg_symbol_H-M 'P -1         '
_cod_original_formula_sum 'C29 H28 O '
_cod_database_code 4022460

loop_
_symmetry_equiv_pos_as_xyz
x,y,z
-x,-y,-z

loop_
_atom_site_label
_atom_site_type_symbol
_atom_site_fract_x
_atom_site_fract_y
_atom_site_fract_z
_atom_site_U_iso_or_equiv
_atom_site_adp_type
_atom_site_occupancy
_atom_site_calc_flag
O(1) O 0.5441(2) 0.0648(2) 0.8611(2) 0.0626(5) Uani 1.00 d
C(1) C 0.5590(2) 0.3049(2) 0.7282(2) 0.0448(6) Uani 1.00 d
C(2) C 0.7039(2) 0.3156(2) 0.6984(2) 0.0446(6) Uani 1.00 d
C(3) C 0.8509(2) 0.1147(2) 0.6733(2) 0.0488(6) Uani 1.00 d
C(4) C 0.8552(2) 0.2016(2) 0.8307(2) 0.0496(6) Uani 1.00 d
C(5) C 0.8008(2) 0.2035(2) 0.7370(2) 0.0444(6) Uani 1.00 d
C(6) C 0.3464(3) 0.1910(3) 0.9232(3) 0.0659(8) Uani 1.00 d
C(7) C 0.7734(3) 0.4431(2) 0.6243(2) 0.0588(7) Uani 1.00 d
C(8) C 0.8081(3) 0.2266(3) 0.4652(2) 0.0620(8) Uani 1.00 d
C(9) C 0.4906(3) 0.4238(2) 0.6803(2) 0.0574(7) Uani 1.00 d
C(10) C 0.4650(2) 0.1764(2) 0.8091(2) 0.0493(6) Uani 1.00 d
C(11) C 0.9539(3) 0.0259(3) 0.7038(3) 0.0661(8) Uani 1.00 d
C(12) C 0.7373(3) -0.0061(3) 0.5848(2) 0.0617(8) Uani 1.00 d
C(13) C 0.8045(2) 0.2933(2) 0.9021(2) 0.0508(7) Uani 1.00 d
C(14) C 0.7975(2) 0.1112(2) 0.5736(2) 0.0517(7) Uani 1.00 d
C(15) C 0.5608(3) 0.5472(3) 0.6075(3) 0.0704(9) Uani 1.00 d
C(16) C 0.7029(3) 0.5581(3) 0.5797(3) 0.0670(8) Uani 1.00 d
C(17) C 0.6695(3) 0.2727(3) 0.9924(2) 0.0634(8) Uani 1.00 d
C(18) C 0.4066(3) 0.1401(3) 0.7247(3) 0.0726(10) Uani 1.00 d
C(19) C 0.6888(3) -0.0001(3) 0.4889(3) 0.0731(10) Uani 1.00 d
C(20) C 0.8907(3) 0.3973(3) 0.8818(3) 0.0700(9) Uani 1.00 d
C(21) C 0.9568(3) 0.1094(3) 0.8585(3) 0.0644(8) Uani 1.00 d
C(22) C 0.7604(3) 0.2301(3) 0.3700(3) 0.0728(9) Uani 1.00 d
C(23) C 1.0062(3) 0.0231(3) 0.7954(3) 0.0742(9) Uani 1.00 d
C(24) C 0.6984(3) 0.1155(4) 0.3839(3) 0.077(1) Uani 1.00 d
C(25) C 0.6187(4) 0.3572(4) 1.0588(3) 0.085(1) Uani 1.00 d
C(26) C 0.8350(5) 0.4806(3) 0.9517(4) 0.094(1) Uani 1.00 d
C(27) C 0.7021(5) 0.4593(4) 1.0377(4) 0.097(1) Uani 1.00 d
C(28) C 0.7210(5) -0.1372(4) 0.6970(4) 0.103(1) Uani 1.00 d
C(29) C 1.0397(5) 0.4206(5) 0.7872(5) 0.115(2) Uani 1.00 d
H(1) H 0.511(3) 0.030(3) 0.933(3) 0.0839 Uiso 1.00 calc
H(2) H 0.388(3) 0.215(3) 0.977(3) 0.0815 Uiso 1.00 calc
H(3) H 0.282(3) 0.267(3) 0.894(2) 0.0815 Uiso 1.00 calc
H(4) H 0.293(3) 0.108(3) 0.976(3) 0.0815 Uiso 1.00 calc
H(5) H 0.881(3) 0.445(2) 0.604(2) 0.0731 Uiso 1.00 calc
H(6) H 0.861(3) 0.306(3) 0.453(2) 0.0740 Uiso 1.00 calc
H(7) H 0.388(3) 0.406(2) 0.702(2) 0.0704 Uiso 1.00 calc
H(8) H 0.985(3) -0.032(3) 0.657(3) 0.0797 Uiso 1.00 calc
H(9) H 0.503(3) 0.628(3) 0.580(3) 0.0843 Uiso 1.00 calc
H(10) H 0.752(3) 0.651(3) 0.522(3) 0.0816 Uiso 1.00 calc
H(11) H 0.611(3) 0.202(3) 1.005(2) 0.0753 Uiso 1.00 calc
H(12) H 0.345(3) 0.223(3) 0.694(3) 0.0887 Uiso 1.00 calc
H(13) H 0.487(3) 0.125(3) 0.643(3) 0.0887 Uiso 1.00 calc
H(14) H 0.350(3) 0.059(3) 0.782(3) 0.0887 Uiso 1.00 calc
H(15) H 0.645(3) -0.083(3) 0.501(3) 0.0895 Uiso 1.00 calc
H(16) H 0.995(3) 0.107(2) 0.928(3) 0.0777 Uiso 1.00 calc
H(17) H 0.775(3) 0.307(3) 0.293(3) 0.0902 Uiso 1.00 calc
H(18) H 1.072(3) -0.048(3) 0.820(3) 0.0911 Uiso 1.00 calc
H(19) H 0.662(3) 0.122(3) 0.314(3) 0.0914 Uiso 1.00 calc
H(20) H 0.531(4) 0.338(3) 1.114(3) 0.1044 Uiso 1.00 calc
H(21) H 0.893(4) 0.559(4) 0.934(3) 0.1162 Uiso 1.00 calc
H(22) H 0.670(4) 0.510(4) 1.085(4) 0.1206 Uiso 1.00 calc
H(23) H 0.655(4) -0.205(4) 0.700(4) 0.1337 Uiso 1.00 calc
H(24) H 0.804(4) -0.183(4) 0.671(4) 0.1337 Uiso 1.00 calc
H(25) H 0.714(4) -0.127(4) 0.774(4) 0.1337 Uiso 1.00 calc
H(26) H 1.106(4) 0.444(4) 0.821(3) 0.1307 Uiso 1.00 calc
H(27) H 1.058(4) 0.389(4) 0.722(4) 0.1307 Uiso 1.00 calc
H(28) H 1.034(4) 0.517(4) 0.759(4) 0.1307 Uiso 1.00 calc

loop_
_atom_site_aniso_label
_atom_site_aniso_U_11
_atom_site_aniso_U_22
_atom_site_aniso_U_33
_atom_site_aniso_U_12
_atom_site_aniso_U_13
_atom_site_aniso_U_23
O(1) 0.055(1) 0.0502(10) 0.069(1) 0.0128(8) -0.0181(9) -0.0155(9)
C(1) 0.049(1) 0.049(1) 0.046(1) 0.0168(10) -0.0230(10) -0.0259(10)
C(2) 0.050(1) 0.045(1) 0.046(1) 0.0098(9) -0.0214(10) -0.0222(9)
C(3) 0.044(1) 0.055(1) 0.049(1) 0.0106(10) -0.0147(10) -0.025(1)
C(4) 0.045(1) 0.055(1) 0.051(1) 0.0089(10) -0.020(1) -0.022(1)
C(5) 0.040(1) 0.046(1) 0.046(1) 0.0065(9) -0.0154(9) -0.0182(9)
C(6) 0.054(2) 0.068(2) 0.071(2) 0.014(1) -0.015(1) -0.031(1)
C(7) 0.064(2) 0.055(1) 0.064(1) 0.005(1) -0.027(1) -0.025(1)
C(8) 0.069(2) 0.068(2) 0.061(2) 0.007(1) -0.027(1) -0.034(1)
C(9) 0.058(1) 0.060(1) 0.061(1) 0.021(1) -0.028(1) -0.027(1)
C(10) 0.044(1) 0.050(1) 0.058(1) 0.0140(10) -0.021(1) -0.025(1)
C(11) 0.059(2) 0.075(2) 0.075(2) 0.031(1) -0.027(1) -0.044(1)
C(12) 0.058(2) 0.064(2) 0.068(2) 0.007(1) -0.013(1) -0.040(1)
C(13) 0.055(1) 0.055(1) 0.054(1) 0.008(1) -0.030(1) -0.024(1)
C(14) 0.047(1) 0.058(1) 0.055(1) 0.012(1) -0.015(1) -0.032(1)
C(15) 0.088(2) 0.054(2) 0.070(2) 0.027(1) -0.036(2) -0.023(1)
C(16) 0.087(2) 0.047(1) 0.065(2) 0.006(1) -0.029(1) -0.019(1)
C(17) 0.065(2) 0.067(2) 0.062(2) 0.003(1) -0.020(1) -0.031(1)
C(18) 0.067(2) 0.080(2) 0.088(2) 0.007(2) -0.036(2) -0.043(2)
C(19) 0.064(2) 0.083(2) 0.091(2) 0.004(1) -0.019(2) -0.060(2)
C(20) 0.076(2) 0.073(2) 0.071(2) -0.008(1) -0.038(2) -0.024(1)
C(21) 0.061(2) 0.078(2) 0.066(2) 0.024(1) -0.037(1) -0.032(1)
C(22) 0.083(2) 0.079(2) 0.074(2) 0.021(2) -0.039(2) -0.040(1)
C(23) 0.067(2) 0.088(2) 0.080(2) 0.040(1) -0.039(2) -0.042(2)
C(24) 0.066(2) 0.107(2) 0.093(2) 0.026(2) -0.038(2) -0.070(2)
C(25) 0.095(2) 0.092(2) 0.078(2) 0.018(2) -0.023(2) -0.051(2)
C(26) 0.133(3) 0.077(2) 0.101(3) -0.006(2) -0.061(3) -0.042(2)
C(27) 0.137(4) 0.084(2) 0.103(3) 0.023(2) -0.056(3) -0.061(2)
C(28) 0.147(4) 0.069(2) 0.091(2) -0.011(2) -0.030(3) -0.035(2)
C(29) 0.090(3) 0.131(3) 0.126(3) -0.042(3) -0.027(2) -0.050(3)

loop_
_atom_type_symbol
_atom_type_description
_atom_type_scat_dispersion_real
_atom_type_scat_dispersion_imag
_atom_type_scat_source
C C 0.003 0.002
;International Tables for Crystallography
(1992, Vol. C, Tables 4.2.6.8 and 6.1.1.1)
;
H H 0.000 0.000
;International Tables for Crystallography
(1992, Vol. C, Table 6.1.1.2)
;
O O 0.011 0.006
;International Tables for Crystallography
(1992, Vol. C, Tables 4.2.6.8 and 6.1.1.1)
;

loop_
_geom_angle_atom_site_label_1
_geom_angle_atom_site_label_2
_geom_angle_atom_site_label_3
_geom_angle
_geom_angle_publ_flag
C(2) C(1) C(9) 117.5(2) yes
C(2) C(1) C(10) 126.6(2) yes
C(9) C(1) C(10) 115.9(2) yes
C(1) C(2) C(5) 127.6(2) yes
C(1) C(2) C(7) 118.9(2) yes
C(5) C(2) C(7) 113.5(2) yes
C(5) C(3) C(11) 118.8(2) yes
C(5) C(3) C(14) 122.3(2) yes
C(11) C(3) C(14) 118.8(2) yes
C(5) C(4) C(13) 121.8(2) yes
C(5) C(4) C(21) 119.1(2) yes
C(13) C(4) C(21) 119.2(2) yes
C(2) C(5) C(3) 122.6(2) yes
C(2) C(5) C(4) 117.3(2) yes
C(3) C(5) C(4) 119.6(2) yes
C(2) C(7) C(16) 122.2(2) yes
C(14) C(8) C(22) 122.5(3) yes
C(1) C(9) C(15) 122.6(3) yes
O(1) C(10) C(1) 110.7(2) yes
O(1) C(10) C(6) 106.6(2) yes
O(1) C(10) C(18) 107.2(2) yes
C(1) C(10) C(6) 111.5(2) yes
C(1) C(10) C(18) 110.0(2) yes
C(6) C(10) C(18) 110.7(2) yes
C(3) C(11) C(23) 121.7(2) yes
C(14) C(12) C(19) 118.7(3) yes
C(14) C(12) C(28) 122.8(3) yes
C(19) C(12) C(28) 118.5(3) yes
C(4) C(13) C(17) 119.2(2) yes
C(4) C(13) C(20) 121.4(2) yes
C(17) C(13) C(20) 119.4(2) yes
C(3) C(14) C(8) 119.7(2) yes
C(3) C(14) C(12) 122.5(2) yes
C(8) C(14) C(12) 117.8(2) yes
C(9) C(15) C(16) 120.0(3) yes
C(7) C(16) C(15) 118.9(2) yes
C(13) C(17) C(25) 120.5(3) yes
C(12) C(19) C(24) 122.4(3) yes
C(13) C(20) C(26) 118.2(3) yes
C(13) C(20) C(29) 121.1(3) yes
C(26) C(20) C(29) 120.7(3) yes
C(4) C(21) C(23) 121.2(2) yes
C(8) C(22) C(24) 119.0(3) yes
C(11) C(23) C(21) 119.6(2) yes
C(19) C(24) C(22) 119.6(3) yes
C(17) C(25) C(27) 119.8(3) yes
C(20) C(26) C(27) 121.0(3) yes
C(25) C(27) C(26) 121.0(3) yes

loop_
_geom_bond_atom_site_label_1
_geom_bond_atom_site_label_2
_geom_bond_distance
_geom_bond_publ_flag
O(1) C(10) 1.439(3) yes
C(1) C(2) 1.399(3) yes
C(1) C(9) 1.412(3) yes
C(1) C(10) 1.533(3) yes
C(2) C(5) 1.517(3) yes
C(2) C(7) 1.411(3) yes
C(3) C(5) 1.401(3) yes
C(3) C(11) 1.398(3) yes
C(3) C(14) 1.502(3) yes
C(4) C(5) 1.420(3) yes
C(4) C(13) 1.492(3) yes
C(4) C(21) 1.398(3) yes
C(6) C(10) 1.519(3) yes
C(7) C(16) 1.386(4) yes
C(8) C(14) 1.388(3) yes
C(8) C(22) 1.386(4) yes
C(9) C(15) 1.377(4) yes
C(10) C(18) 1.531(3) yes
C(11) C(23) 1.379(4) yes
C(12) C(14) 1.406(3) yes
C(12) C(19) 1.390(4) yes
C(12) C(28) 1.500(4) yes
C(13) C(17) 1.388(4) yes
C(13) C(20) 1.393(3) yes
C(15) C(16) 1.374(4) yes
C(17) C(25) 1.385(4) yes
C(19) C(24) 1.368(4) yes
C(20) C(26) 1.408(4) yes
C(20) C(29) 1.511(5) yes
C(21) C(23) 1.372(4) yes
C(22) C(24) 1.376(4) yes
C(25) C(27) 1.354(5) yes
C(26) C(27) 1.354(5) yes

loop_
_geom_contact_atom_site_label_1
_geom_contact_atom_site_label_2
_geom_contact_distance
_geom_contact_site_symmetry_2
O(1) O(1) 2.898(4) 2_657
O(1) C(6) 3.388(4) 2_657
C(9) C(15) 3.583(4) 2_666
C(11) C(19) 3.599(5) 2_756
C(23) C(24) 3.588(4) 2_756

loop_
_geom_torsion_atom_site_label_1
_geom_torsion_atom_site_label_2
_geom_torsion_atom_site_label_3
_geom_torsion_atom_site_label_4
_geom_torsion
_geom_torsion_publ_flag
O(1) C(10) C(1) C(2) 4.5(3) yes
O(1) C(10) C(1) C(9) -175.2(2) yes
C(1) C(2) C(5) C(3) 79.3(3) yes
C(1) C(2) C(5) C(4) -108.8(2) yes
C(1) C(2) C(7) C(16) -0.3(3) yes
C(1) C(9) C(15) C(16) -0.4(4) yes
C(2) C(1) C(9) C(15) -0.5(3) yes
C(2) C(1) C(10) C(6) 122.9(2) yes
C(2) C(1) C(10) C(18) -113.9(2) yes
C(2) C(5) C(3) C(11) 171.7(2) yes
C(2) C(5) C(3) C(14) -8.5(3) yes
C(2) C(5) C(4) C(13) 8.4(3) yes
C(2) C(5) C(4) C(21) -172.9(2) yes
C(2) C(7) C(16) C(15) -0.7(4) yes
C(3) C(5) C(2) C(7) -100.9(2) yes
C(3) C(5) C(4) C(13) -179.5(2) yes
C(3) C(5) C(4) C(21) -0.8(3) yes
C(3) C(11) C(23) C(21) -0.2(5) yes
C(3) C(14) C(8) C(22) -179.7(2) yes
C(3) C(14) C(12) C(19) 179.2(2) yes
C(3) C(14) C(12) C(28) 0.1(4) yes
C(4) C(5) C(2) C(7) 71.0(2) yes
C(4) C(5) C(3) C(11) 0.0(3) yes
C(4) C(5) C(3) C(14) 179.8(2) yes
C(4) C(13) C(17) C(25) -179.1(2) yes
C(4) C(13) C(20) C(26) 179.3(2) yes
C(4) C(13) C(20) C(29) -0.6(4) yes
C(4) C(21) C(23) C(11) -0.7(4) yes
C(5) C(2) C(1) C(9) -179.4(2) yes
C(5) C(2) C(1) C(10) 0.9(3) yes
C(5) C(2) C(7) C(16) 180.0(2) yes
C(5) C(3) C(11) C(23) 0.5(4) yes
C(5) C(3) C(14) C(8) 58.1(3) yes
C(5) C(3) C(14) C(12) -122.5(2) yes
C(5) C(4) C(13) C(17) 69.9(3) yes
C(5) C(4) C(13) C(20) -111.3(3) yes
C(5) C(4) C(21) C(23) 1.2(4) yes
C(6) C(10) C(1) C(9) -56.8(3) yes
C(7) C(2) C(1) C(9) 0.8(3) yes
C(7) C(2) C(1) C(10) -178.9(2) yes
C(7) C(16) C(15) C(9) 1.0(4) yes
C(8) C(14) C(3) C(11) -122.1(3) yes
C(8) C(14) C(12) C(19) -1.4(3) yes
C(8) C(14) C(12) C(28) 179.6(3) yes
C(8) C(22) C(24) C(19) -1.9(4) yes
C(9) C(1) C(10) C(18) 66.4(3) yes
C(10) C(1) C(9) C(15) 179.2(2) yes
C(11) C(3) C(14) C(12) 57.4(3) yes
C(12) C(14) C(8) C(22) 0.8(4) yes
C(12) C(19) C(24) C(22) 1.3(4) yes
C(13) C(4) C(21) C(23) 179.9(2) yes
C(13) C(17) C(25) C(27) -1.3(5) yes
C(13) C(20) C(26) C(27) 0.9(5) yes
C(14) C(3) C(11) C(23) -179.3(3) yes
C(14) C(8) C(22) C(24) 0.9(4) yes
C(14) C(12) C(19) C(24) 0.4(4) yes
C(17) C(13) C(4) C(21) -108.8(3) yes
C(17) C(13) C(20) C(26) -1.9(4) yes
C(17) C(13) C(20) C(29) 178.2(3) yes
C(17) C(25) C(27) C(26) 0.3(5) yes
C(20) C(13) C(4) C(21) 70.0(3) yes
C(20) C(13) C(17) C(25) 2.1(4) yes
C(20) C(26) C(27) C(25) -0.1(6) yes
C(24) C(19) C(12) C(28) 179.5(3) yes
C(27) C(26) C(20) C(29) -179.2(4) yes
C(27) C(26) C(20) C(29) -179.2(4) yes

loop_
_cod_related_entry_id
_cod_related_entry_database
_cod_related_entry_code
1 ChemSpider 9058975
